data_4037073
loop_
_publ_author_name
'Benmekhbi, Lotfi'
'Louafi, Fadila'
'Roisnel, Thierry'
'Hurvois, Jean-Pierre'

_publ_section_title
;
 Synthesis of Tetrahydroisoquinoline Alkaloids and Related Compounds
 through the Alkylation of Anodically Prepared \a-Amino Nitriles.
;
_journal_issue 15
_journal_name_full 'The Journal of organic chemistry'
_journal_page_first 6721
_journal_page_last 6739
_journal_paper_doi 10.1021/acs.joc.6b01419
_journal_volume 81
_journal_year 2016
_chemical_absolute_configuration unk
_chemical_compound_source 'synthesis as described'
_chemical_formula_moiety 'C21 H25 N O4'
_chemical_formula_sum 'C21 H25 N O4'
_chemical_formula_weight 355.42
_space_group_IT_number 19
_space_group_name_Hall 'P 2ac 2ab'
_space_group_name_H-M_alt 'P 21 21 21'
_symmetry_cell_setting orthorhombic
_symmetry_Int_Tables_number 19
_symmetry_space_group_name_Hall 'P 2ac 2ab'
_symmetry_space_group_name_H-M 'P 21 21 21'
_atom_sites_solution_hydrogens geom
_atom_sites_solution_primary direct
_atom_sites_solution_secondary difmap
_audit_conform_dict_location ftp://ftp.iucr.org/pub/cif_core.dic
_audit_conform_dict_name cif_core.dic
_audit_conform_dict_version 2.4
_audit_creation_date 2009-04-02T15:27:17-00:00
_audit_creation_method 'WinGX routine CIF_UPDATE'
_cell_angle_alpha 90
_cell_angle_beta 90
_cell_angle_gamma 90
_cell_formula_units_Z 4
_cell_length_a 7.9409(6)
_cell_length_b 9.0559(5)
_cell_length_c 25.8657(16)
_cell_measurement_reflns_used 2871
_cell_measurement_temperature 100(2)
_cell_measurement_theta_max 27.08
_cell_measurement_theta_min 2.38
_cell_measurement_wavelength 0.71073
_cell_volume 1860.1(2)
_computing_cell_refinement 'Bruker SMART'
_computing_data_collection 'Bruker SAINT'
_computing_data_reduction 'Bruker SAINT'
_computing_molecular_graphics 'Ortep-3 for Windows (Farrugia, 1997)'
_computing_publication_material 'WinGX publication routines (Farrugia, 1999)'
_computing_structure_refinement 'SHELXL-97 (Sheldrick, 1997)'
_computing_structure_solution 'SIR97 (Altomare et al., 1999)'
_diffrn_ambient_temperature 100(2)
_diffrn_detector 'CCD plate'
_diffrn_measured_fraction_theta_full 0.993
_diffrn_measured_fraction_theta_max 0.993
_diffrn_measurement_device_type 'APEXII, Bruker-AXS'
_diffrn_measurement_method 'CCD rotation images, thin slices'
_diffrn_radiation_monochromator graphite
_diffrn_radiation_probe x-ray
_diffrn_radiation_type MoK\a
_diffrn_radiation_wavelength 0.71073
_diffrn_reflns_av_R_equivalents 0.0378
_diffrn_reflns_av_unetI/netI 0.0399
_diffrn_reflns_limit_h_max 9
_diffrn_reflns_limit_h_min -10
_diffrn_reflns_limit_k_max 7
_diffrn_reflns_limit_k_min -11
_diffrn_reflns_limit_l_max 26
_diffrn_reflns_limit_l_min -33
_diffrn_reflns_number 8390
_diffrn_reflns_theta_full 27.44
_diffrn_reflns_theta_max 27.44
_diffrn_reflns_theta_min 3.41
_exptl_absorpt_coefficient_mu 0.087
_exptl_absorpt_correction_T_max 0.978
_exptl_absorpt_correction_T_min 0.929
_exptl_absorpt_correction_type multi-scan
_exptl_absorpt_process_details
;
  [Sheldrick, G.M. (2002). SADABS Bruker AXS Inc., Madison, Wisconsin, USA]
;
_exptl_crystal_colour colourless
_exptl_crystal_density_diffrn 1.269
_exptl_crystal_density_method 'not measured'
_exptl_crystal_description prism
_exptl_crystal_F_000 760
_exptl_crystal_size_max 0.48
_exptl_crystal_size_mid 0.32
_exptl_crystal_size_min 0.26
_refine_diff_density_max 0.212
_refine_diff_density_min -0.196
_refine_diff_density_rms 0.043
_refine_ls_abs_structure_details 'Flack H D (1983), Acta Cryst. A39, 876-881'
_refine_ls_abs_structure_Flack -10(10)
_refine_ls_extinction_method none
_refine_ls_goodness_of_fit_ref 1.046
_refine_ls_hydrogen_treatment constr
_refine_ls_matrix_type full
_refine_ls_number_parameters 239
_refine_ls_number_reflns 2433
_refine_ls_number_restraints 0
_refine_ls_restrained_S_all 1.046
_refine_ls_R_factor_all 0.0439
_refine_ls_R_factor_gt 0.0378
_refine_ls_shift/su_max 0
_refine_ls_shift/su_mean 0
_refine_ls_structure_factor_coef Fsqd
_refine_ls_weighting_details 'calc w=1/[\s^2^(Fo^2^)+(0.0436P)^2^+0.2525P] where P=(Fo^2^+2Fc^2^)/3'
_refine_ls_weighting_scheme calc
_refine_ls_wR_factor_gt 0.0858
_refine_ls_wR_factor_ref 0.0895
_reflns_number_gt 2177
_reflns_number_total 2433
_reflns_threshold_expression >2sigma(I)
_cod_data_source_file jo6b01419_si_003.cif
_cod_data_source_block job
_cod_database_code 4037073

loop_
_symmetry_equiv_pos_as_xyz
'x, y, z'
'-x+1/2, -y, z+1/2'
'x+1/2, -y+1/2, -z'
'-x, y+1/2, -z+1/2'

loop_
_atom_site_label
_atom_site_type_symbol
_atom_site_fract_x
_atom_site_fract_y
_atom_site_fract_z
_atom_site_U_iso_or_equiv
_atom_site_adp_type
_atom_site_occupancy
_atom_site_calc_flag
_atom_site_refinement_flags
C1 C -0.2901(3) 0.2503(2) 0.59130(8) 0.0194(4) Uani 1 d .
H1A H -0.3923 0.3119 0.5953 0.023 Uiso 1 calc R
H1B H -0.3079 0.1568 0.6104 0.023 Uiso 1 calc R
C2 C -0.1243(3) 0.47720(19) 0.59014(7) 0.0164(4) Uani 1 d .
H2 H -0.2097 0.544 0.6063 0.02 Uiso 1 calc R
C3 C -0.1508(2) 0.4785(2) 0.53202(8) 0.0161(4) Uani 1 d .
C4 C -0.1128(3) 0.6085(2) 0.50450(8) 0.0176(4) Uani 1 d .
H4 H -0.0709 0.6918 0.5227 0.021 Uiso 1 calc R
C5 C -0.1351(3) 0.6177(2) 0.45163(8) 0.0178(4) Uani 1 d .
C6 C -0.1974(3) 0.4943(2) 0.42407(8) 0.0193(4) Uani 1 d .
C7 C -0.2376(3) 0.3672(2) 0.45134(8) 0.0198(4) Uani 1 d .
H7 H -0.2816 0.2845 0.4332 0.024 Uiso 1 calc R
C8 C -0.2150(3) 0.3577(2) 0.50511(8) 0.0177(4) Uani 1 d .
C9 C -0.2600(3) 0.2177(2) 0.53446(8) 0.0211(5) Uani 1 d .
H9A H -0.3627 0.1735 0.5193 0.025 Uiso 1 calc R
H9B H -0.1672 0.1453 0.531 0.025 Uiso 1 calc R
C11 C 0.0514(2) 0.5331(2) 0.60452(7) 0.0167(4) Uani 1 d .
H11A H 0.1363 0.4793 0.5838 0.02 Uiso 1 calc R
H11B H 0.0598 0.6392 0.5957 0.02 Uiso 1 calc R
C12 C 0.0910(3) 0.5131(2) 0.66128(7) 0.0162(4) Uani 1 d .
C13 C 0.2299(3) 0.5870(2) 0.68292(8) 0.0171(4) Uani 1 d .
H13 H 0.2954 0.6514 0.6621 0.02 Uiso 1 calc R
C14 C 0.2720(3) 0.56663(19) 0.73435(7) 0.0160(4) Uani 1 d .
C15 C 0.1734(2) 0.47196(19) 0.76557(7) 0.0159(4) Uani 1 d .
C16 C 0.0355(3) 0.4006(2) 0.74425(8) 0.0165(4) Uani 1 d .
H16 H -0.0316 0.3379 0.7653 0.02 Uiso 1 calc R
C17 C -0.0062(2) 0.42003(19) 0.69182(8) 0.0155(4) Uani 1 d .
C18 C -0.1562(3) 0.3404(2) 0.66890(7) 0.0174(4) Uani 1 d .
H18A H -0.1637 0.2402 0.684 0.021 Uiso 1 calc R
H18B H -0.2605 0.3944 0.678 0.021 Uiso 1 calc R
C19 C 0.5016(3) 0.7346(2) 0.72850(8) 0.0277(5) Uani 1 d .
H19A H 0.553 0.6836 0.699 0.042 Uiso 1 calc R
H19B H 0.5901 0.7784 0.75 0.042 Uiso 1 calc R
H19C H 0.4266 0.8126 0.7159 0.042 Uiso 1 calc R
C20 C 0.1392(3) 0.3560(2) 0.84806(8) 0.0225(5) Uani 1 d .
H20A H 0.0227 0.3895 0.8526 0.034 Uiso 1 calc R
H20B H 0.1947 0.3504 0.8818 0.034 Uiso 1 calc R
H20C H 0.1394 0.2581 0.8319 0.034 Uiso 1 calc R
C21 C -0.2635(3) 0.3854(2) 0.34277(8) 0.0295(5) Uani 1 d .
H21A H -0.1799 0.307 0.3476 0.044 Uiso 1 calc R
H21B H -0.2706 0.4111 0.306 0.044 Uiso 1 calc R
H21C H -0.3737 0.3508 0.3548 0.044 Uiso 1 calc R
C22 C -0.0571(3) 0.8714(2) 0.45022(9) 0.0259(5) Uani 1 d .
H22A H -0.1454 0.8943 0.4754 0.039 Uiso 1 calc R
H22B H -0.0449 0.9541 0.426 0.039 Uiso 1 calc R
H22C H 0.0498 0.8553 0.4683 0.039 Uiso 1 calc R
N1 N -0.1438(2) 0.32843(16) 0.61262(6) 0.0170(4) Uani 1 d .
O1 O -0.10175(19) 0.74111(14) 0.42233(5) 0.0224(3) Uani 1 d .
O2 O -0.2144(2) 0.51310(15) 0.37191(5) 0.0243(3) Uani 1 d .
O3 O 0.40712(18) 0.63148(15) 0.75847(5) 0.0199(3) Uani 1 d .
O4 O 0.22763(19) 0.45813(14) 0.81571(5) 0.0193(3) Uani 1 d .

loop_
_atom_site_aniso_label
_atom_site_aniso_U_11
_atom_site_aniso_U_22
_atom_site_aniso_U_33
_atom_site_aniso_U_23
_atom_site_aniso_U_13
_atom_site_aniso_U_12
C1 0.0207(10) 0.0140(9) 0.0235(11) 0.0032(8) -0.0027(8) -0.0047(8)
C2 0.0191(10) 0.0126(9) 0.0175(10) 0.0002(7) 0.0000(8) -0.0002(8)
C3 0.0129(9) 0.0162(9) 0.0191(10) -0.0005(7) 0.0000(8) 0.0007(7)
C4 0.0164(10) 0.0164(9) 0.0200(10) -0.0020(8) -0.0026(8) 0.0004(8)
C5 0.0140(10) 0.0184(9) 0.0208(11) 0.0033(8) -0.0013(8) 0.0009(8)
C6 0.0183(10) 0.0242(10) 0.0155(10) -0.0007(8) -0.0036(8) 0.0022(8)
C7 0.0189(11) 0.0172(9) 0.0231(11) -0.0038(8) -0.0039(8) -0.0011(8)
C8 0.0163(10) 0.0163(9) 0.0204(10) -0.0020(8) -0.0013(8) 0.0005(8)
C9 0.0240(11) 0.0150(9) 0.0243(11) -0.0008(8) -0.0037(9) -0.0041(8)
C11 0.0173(10) 0.0152(9) 0.0177(10) 0.0000(8) -0.0008(8) -0.0020(8)
C12 0.0183(10) 0.0136(9) 0.0167(10) -0.0010(7) 0.0018(8) 0.0027(8)
C13 0.0198(10) 0.0134(9) 0.0180(10) 0.0013(7) 0.0028(8) -0.0007(7)
C14 0.0167(10) 0.0123(9) 0.0191(10) -0.0009(7) 0.0003(8) 0.0013(7)
C15 0.0220(10) 0.0114(8) 0.0144(10) 0.0004(7) 0.0005(8) 0.0042(7)
C16 0.0196(10) 0.0129(9) 0.0169(10) 0.0018(7) 0.0038(8) 0.0010(7)
C17 0.0166(10) 0.0110(9) 0.0190(10) -0.0002(7) 0.0005(8) 0.0013(7)
C18 0.0192(10) 0.0162(9) 0.0167(10) 0.0021(7) 0.0018(8) -0.0036(8)
C19 0.0279(12) 0.0312(11) 0.0241(11) 0.0057(9) -0.0045(10) -0.0142(10)
C20 0.0283(12) 0.0213(10) 0.0179(11) 0.0058(8) 0.0016(9) -0.0026(9)
C21 0.0401(14) 0.0268(11) 0.0215(12) -0.0078(9) -0.0047(10) 0.0043(10)
C22 0.0276(13) 0.0201(10) 0.0299(13) 0.0075(9) -0.0075(9) -0.0070(9)
N1 0.0213(9) 0.0124(7) 0.0172(9) 0.0009(6) -0.0019(7) -0.0039(7)
O1 0.0264(8) 0.0207(7) 0.0200(8) 0.0040(6) -0.0040(6) -0.0043(6)
O2 0.0295(8) 0.0263(7) 0.0170(8) -0.0005(6) -0.0054(6) -0.0045(7)
O3 0.0188(7) 0.0215(7) 0.0195(7) 0.0023(6) -0.0025(6) -0.0051(6)
O4 0.0260(8) 0.0170(6) 0.0149(7) 0.0032(5) -0.0010(6) -0.0030(6)

loop_
_atom_type_symbol
_atom_type_description
_atom_type_scat_dispersion_real
_atom_type_scat_dispersion_imag
_atom_type_scat_source
C C 0.0033 0 'International Tables Vol C Tables 4.2.6.8 and 6.1.1.4'
H H 0 0 'International Tables Vol C Tables 4.2.6.8 and 6.1.1.4'
N N 0.0061 0 'International Tables Vol C Tables 4.2.6.8 and 6.1.1.4'
O O 0.0106 0 'International Tables Vol C Tables 4.2.6.8 and 6.1.1.4'

loop_
_geom_angle_atom_site_label_1
_geom_angle_atom_site_label_2
_geom_angle_atom_site_label_3
_geom_angle
N1 C1 C9 109.45(16)
N1 C1 H1A 109.8
C9 C1 H1A 109.8
N1 C1 H1B 109.8
C9 C1 H1B 109.8
H1A C1 H1B 108.2
N1 C2 C3 112.50(15)
N1 C2 C11 107.56(15)
C3 C2 C11 111.36(16)
N1 C2 H2 108.4
C3 C2 H2 108.4
C11 C2 H2 108.4
C8 C3 C4 118.82(18)
C8 C3 C2 122.65(17)
C4 C3 C2 118.51(17)
C5 C4 C3 121.57(18)
C5 C4 H4 119.2
C3 C4 H4 119.2
O1 C5 C4 124.74(18)
O1 C5 C6 115.55(17)
C4 C5 C6 119.71(17)
O2 C6 C7 125.64(18)
O2 C6 C5 115.68(17)
C7 C6 C5 118.67(17)
C6 C7 C8 121.66(18)
C6 C7 H7 119.2
C8 C7 H7 119.2
C3 C8 C7 119.55(18)
C3 C8 C9 119.40(17)
C7 C8 C9 121.04(17)
C1 C9 C8 111.02(16)
C1 C9 H9A 109.4
C8 C9 H9A 109.4
C1 C9 H9B 109.4
C8 C9 H9B 109.4
H9A C9 H9B 108
C12 C11 C2 112.71(16)
C12 C11 H11A 109.1
C2 C11 H11A 109.1
C12 C11 H11B 109.1
C2 C11 H11B 109.1
H11A C11 H11B 107.8
C17 C12 C13 119.87(18)
C17 C12 C11 120.60(17)
C13 C12 C11 119.51(17)
C14 C13 C12 120.58(18)
C14 C13 H13 119.7
C12 C13 H13 119.7
O3 C14 C13 124.65(17)
O3 C14 C15 115.61(17)
C13 C14 C15 119.74(18)
O4 C15 C16 125.55(17)
O4 C15 C14 114.93(17)
C16 C15 C14 119.52(18)
C15 C16 C17 120.74(17)
C15 C16 H16 119.6
C17 C16 H16 119.6
C12 C17 C16 119.55(18)
C12 C17 C18 120.24(17)
C16 C17 C18 120.21(17)
N1 C18 C17 111.85(16)
N1 C18 H18A 109.2
C17 C18 H18A 109.2
N1 C18 H18B 109.2
C17 C18 H18B 109.2
H18A C18 H18B 107.9
O3 C19 H19A 109.5
O3 C19 H19B 109.5
H19A C19 H19B 109.5
O3 C19 H19C 109.5
H19A C19 H19C 109.5
H19B C19 H19C 109.5
O4 C20 H20A 109.5
O4 C20 H20B 109.5
H20A C20 H20B 109.5
O4 C20 H20C 109.5
H20A C20 H20C 109.5
H20B C20 H20C 109.5
O2 C21 H21A 109.5
O2 C21 H21B 109.5
H21A C21 H21B 109.5
O2 C21 H21C 109.5
H21A C21 H21C 109.5
H21B C21 H21C 109.5
O1 C22 H22A 109.5
O1 C22 H22B 109.5
H22A C22 H22B 109.5
O1 C22 H22C 109.5
H22A C22 H22C 109.5
H22B C22 H22C 109.5
C18 N1 C1 110.88(15)
C18 N1 C2 109.37(14)
C1 N1 C2 112.03(15)
C5 O1 C22 116.15(15)
C6 O2 C21 116.43(16)
C14 O3 C19 116.36(16)
C15 O4 C20 117.22(16)

loop_
_geom_bond_atom_site_label_1
_geom_bond_atom_site_label_2
_geom_bond_distance
C1 N1 1.467(2)
C1 C9 1.519(3)
C1 H1A 0.99
C1 H1B 0.99
C2 N1 1.476(2)
C2 C3 1.518(3)
C2 C11 1.530(3)
C2 H2 1
C3 C8 1.394(3)
C3 C4 1.408(3)
C4 C5 1.382(3)
C4 H4 0.95
C5 O1 1.376(2)
C5 C6 1.415(3)
C6 O2 1.367(2)
C6 C7 1.387(3)
C7 C8 1.405(3)
C7 H7 0.95
C8 C9 1.520(3)
C9 H9A 0.99
C9 H9B 0.99
C11 C12 1.512(3)
C11 H11A 0.99
C11 H11B 0.99
C12 C17 1.389(3)
C12 C13 1.406(3)
C13 C14 1.384(3)
C13 H13 0.95
C14 O3 1.373(2)
C14 C15 1.414(3)
C15 O4 1.372(2)
C15 C16 1.386(3)
C16 C17 1.407(3)
C16 H16 0.95
C17 C18 1.513(3)
C18 N1 1.463(2)
C18 H18A 0.99
C18 H18B 0.99
C19 O3 1.427(2)
C19 H19A 0.98
C19 H19B 0.98
C19 H19C 0.98
C20 O4 1.432(2)
C20 H20A 0.98
C20 H20B 0.98
C20 H20C 0.98
C21 O2 1.434(2)
C21 H21A 0.98
C21 H21B 0.98
C21 H21C 0.98
C22 O1 1.428(2)
C22 H22A 0.98
C22 H22B 0.98
C22 H22C 0.98

loop_
_geom_torsion_atom_site_label_1
_geom_torsion_atom_site_label_2
_geom_torsion_atom_site_label_3
_geom_torsion_atom_site_label_4
_geom_torsion
N1 C2 C3 C8 10.6(3)
C11 C2 C3 C8 131.39(19)
N1 C2 C3 C4 -171.16(17)
C11 C2 C3 C4 -50.3(2)
C8 C3 C4 C5 -1.1(3)
C2 C3 C4 C5 -179.49(18)
C3 C4 C5 O1 179.57(18)
C3 C4 C5 C6 0.0(3)
O1 C5 C6 O2 0.8(3)
C4 C5 C6 O2 -179.61(19)
O1 C5 C6 C7 -178.46(18)
C4 C5 C6 C7 1.2(3)
O2 C6 C7 C8 179.7(2)
C5 C6 C7 C8 -1.2(3)
C4 C3 C8 C7 1.1(3)
C2 C3 C8 C7 179.39(18)
C4 C3 C8 C9 -178.75(18)
C2 C3 C8 C9 -0.5(3)
C6 C7 C8 C3 0.0(3)
C6 C7 C8 C9 179.89(19)
N1 C1 C9 C8 -53.8(2)
C3 C8 C9 C1 21.9(3)
C7 C8 C9 C1 -157.99(19)
N1 C2 C11 C12 -48.2(2)
C3 C2 C11 C12 -171.87(15)
C2 C11 C12 C17 15.4(2)
C2 C11 C12 C13 -166.07(16)
C17 C12 C13 C14 0.7(3)
C11 C12 C13 C14 -177.85(17)
C12 C13 C14 O3 178.56(17)
C12 C13 C14 C15 -0.7(3)
O3 C14 C15 O4 -0.2(2)
C13 C14 C15 O4 179.12(16)
O3 C14 C15 C16 -179.35(16)
C13 C14 C15 C16 0.0(3)
O4 C15 C16 C17 -178.33(17)
C14 C15 C16 C17 0.7(3)
C13 C12 C17 C16 0.0(3)
C11 C12 C17 C16 178.53(16)
C13 C12 C17 C18 179.84(17)
C11 C12 C17 C18 -1.6(3)
C15 C16 C17 C12 -0.7(3)
C15 C16 C17 C18 179.44(17)
C12 C17 C18 N1 21.6(2)
C16 C17 C18 N1 -158.58(16)
C17 C18 N1 C1 179.74(15)
C17 C18 N1 C2 -56.2(2)
C9 C1 N1 C18 -170.79(15)
C9 C1 N1 C2 66.7(2)
C3 C2 N1 C18 -166.83(16)
C11 C2 N1 C18 70.17(19)
C3 C2 N1 C1 -43.5(2)
C11 C2 N1 C1 -166.47(15)
C4 C5 O1 C22 -6.4(3)
C6 C5 O1 C22 173.16(18)
C7 C6 O2 C21 -6.0(3)
C5 C6 O2 C21 174.80(19)
C13 C14 O3 C19 4.6(3)
C15 C14 O3 C19 -176.13(17)
C16 C15 O4 C20 3.2(3)
C14 C15 O4 C20 -175.91(16)
